data_7202829
loop_
_publ_author_name
'Stephenson, Maria D.'
'Hardie, Michaele J.'

_publ_section_title
;
 Network structures with 2,2?-bipyridine-3,3?diol: a discrete Co(III)
 complex that forms a porous 3-D hydrogen bonded network, and Cu(ii)
 coordination chains
;
_journal_issue 6
_journal_name_full CrystEngComm
_journal_page_first 496
_journal_paper_doi 10.1039/b702509m
_journal_volume 9
_journal_year 2007
_chemical_formula_sum 'C10 H7 Br Cu N2 O2'
_chemical_formula_weight 330.63
_chemical_name_common (2,2'-bipyridine-3,3'-diol-H)bromocopper(ii)
_chemical_name_systematic
;
?
;
_space_group_IT_number 88
_symmetry_cell_setting tetragonal
_symmetry_space_group_name_Hall '-I 4ad'
_symmetry_space_group_name_H-M 'I 41/a :2'
_atom_sites_solution_hydrogens geom
_atom_sites_solution_primary direct
_atom_sites_solution_secondary difmap
_audit_creation_method SHELXL-97
_cell_angle_alpha 90.00
_cell_angle_beta 90.00
_cell_angle_gamma 90.00
_cell_formula_units_Z 16
_cell_length_a 13.2775(1)
_cell_length_b 13.2775(1)
_cell_length_c 22.4184(3)
_cell_measurement_temperature 150(2)
_cell_volume 3952.18(7)
_computing_cell_refinement 'DENZO (Nonius)'
_computing_data_collection 'COLLECT (Nonius)'
_computing_data_reduction 'DENZO (Nonius)'
_computing_molecular_graphics 'X-Seed (Barbour)'
_computing_structure_refinement 'SHELXL-97 (Sheldrick, 1997)'
_computing_structure_solution 'SHELXS-97 (Sheldrick, 1990)'
_diffrn_ambient_temperature 150(2)
_diffrn_measured_fraction_theta_full 0.999
_diffrn_measured_fraction_theta_max 0.999
_diffrn_measurement_device_type CCD
_diffrn_measurement_method 'phi and omega scans'
_diffrn_radiation_monochromator graphite
_diffrn_radiation_source 'fine-focus sealed tube'
_diffrn_radiation_type MoK\a
_diffrn_radiation_wavelength 0.71073
_diffrn_reflns_av_R_equivalents 0.0618
_diffrn_reflns_av_sigmaI/netI 0.0240
_diffrn_reflns_limit_h_max 17
_diffrn_reflns_limit_h_min -17
_diffrn_reflns_limit_k_max 16
_diffrn_reflns_limit_k_min -16
_diffrn_reflns_limit_l_max 28
_diffrn_reflns_limit_l_min -29
_diffrn_reflns_number 20539
_diffrn_reflns_theta_full 27.45
_diffrn_reflns_theta_max 27.45
_diffrn_reflns_theta_min 1.78
_exptl_absorpt_coefficient_mu 6.236
_exptl_absorpt_correction_T_max 0.7060
_exptl_absorpt_correction_T_min 0.4978
_exptl_absorpt_correction_type multi-scan
_exptl_absorpt_process_details SORTAV
_exptl_crystal_colour Black
_exptl_crystal_density_diffrn 2.223
_exptl_crystal_density_method 'not measured'
_exptl_crystal_description block
_exptl_crystal_F_000 2576
_exptl_crystal_size_max 0.13
_exptl_crystal_size_mid 0.13
_exptl_crystal_size_min 0.06
_refine_diff_density_max 0.864
_refine_diff_density_min -0.710
_refine_diff_density_rms 0.184
_refine_ls_extinction_method none
_refine_ls_goodness_of_fit_ref 1.287
_refine_ls_hydrogen_treatment noref
_refine_ls_matrix_type full
_refine_ls_number_parameters 146
_refine_ls_number_reflns 2260
_refine_ls_number_restraints 0
_refine_ls_restrained_S_all 1.287
_refine_ls_R_factor_all 0.0562
_refine_ls_R_factor_gt 0.0539
_refine_ls_shift/su_max 0.000
_refine_ls_shift/su_mean 0.000
_refine_ls_structure_factor_coef Fsqd
_refine_ls_weighting_details 'calc w=1/[\s^2^(Fo^2^)+(0.0000P)^2^+142.6358P] where P=(Fo^2^+2Fc^2^)/3'
_refine_ls_weighting_scheme calc
_refine_ls_wR_factor_gt 0.1403
_refine_ls_wR_factor_ref 0.1413
_reflns_number_gt 2150
_reflns_number_total 2260
_reflns_threshold_expression >2sigma(I)
_cod_data_source_file b702509m.txt
_cod_data_source_block 4
_cod_depositor_comments
;
The following automatic conversions were performed:
'_symmetry_cell_setting' value 'Tetragonal' changed to 'tetragonal'
according to '/home/saulius/struct/CIF-dictionaries/cif_core.dic'
dictionary named 'cif_core.dic' version 2.4.1 from
2010-06-29.

'_exptl_absorpt_correction_type' value 'multiscan' changed to
'multi-scan' according to
'/home/saulius/struct/CIF-dictionaries/cif_core.dic' dictionary named
'cif_core.dic' version 2.4.1 from 2010-06-29.

Automatic conversion script
Id: cif_fix_enum 1527 2010-12-29 10:47:43Z saulius 
;
_cod_original_sg_symbol_H-M I4(1)/a
_cod_database_code 7202829

loop_
_symmetry_equiv_pos_as_xyz
'x, y, z'
'-y+3/4, x+1/4, z+1/4'
'-x, -y+1/2, z'
'y+1/4, -x+1/4, z+1/4'
'x+1/2, y+1/2, z+1/2'
'-y+5/4, x+3/4, z+3/4'
'-x+1/2, -y+1, z+1/2'
'y+3/4, -x+3/4, z+3/4'
'-x, -y, -z'
'y-3/4, -x-1/4, -z-1/4'
'x, y-1/2, -z'
'-y-1/4, x-1/4, -z-1/4'
'-x+1/2, -y+1/2, -z+1/2'
'y-1/4, -x+1/4, -z+1/4'
'x+1/2, y, -z+1/2'
'-y+1/4, x+1/4, -z+1/4'

loop_
_atom_site_label
_atom_site_type_symbol
_atom_site_fract_x
_atom_site_fract_y
_atom_site_fract_z
_atom_site_U_iso_or_equiv
_atom_site_adp_type
_atom_site_occupancy
_atom_site_symmetry_multiplicity
_atom_site_calc_flag
_atom_site_refinement_flags
_atom_site_disorder_assembly
_atom_site_disorder_group
Br1 Br 0.08623(6) 0.64135(6) 0.03853(3) 0.0207(2) Uani 1 1 d . . .
Cu1 Cu 0.13671(7) 0.79076(7) 0.08857(4) 0.0164(2) Uani 1 1 d . . .
O1 O 0.1344(5) 0.8507(5) 0.3209(2) 0.0276(13) Uani 1 1 d . . .
H1 H 0.1198 0.9092 0.3094 0.041 Uiso 1 1 calc R . .
N1 N 0.1212(4) 0.7430(4) 0.1720(3) 0.0154(12) Uani 1 1 d . . .
O1A O 0.0885(4) 1.0145(4) 0.2790(2) 0.0219(11) Uani 1 1 d . . .
N1A N 0.1371(4) 0.9221(4) 0.1296(2) 0.0145(11) Uani 1 1 d . . .
C2 C 0.1220(5) 0.8166(5) 0.2146(3) 0.0141(13) Uani 1 1 d . . .
C2A C 0.1212(5) 0.9200(5) 0.1903(3) 0.0136(13) Uani 1 1 d . . .
C3 C 0.1274(5) 0.7872(6) 0.2751(3) 0.0191(14) Uani 1 1 d . . .
C3A C 0.1064(5) 1.0121(5) 0.2210(3) 0.0145(13) Uani 1 1 d . . .
C4 C 0.1267(6) 0.6849(6) 0.2896(3) 0.0233(16) Uani 1 1 d . . .
H4 H 0.1263 0.6648 0.3302 0.028 Uiso 1 1 calc R . .
C4A C 0.1114(5) 1.1026(5) 0.1877(3) 0.0182(14) Uani 1 1 d . . .
H4A H 0.1036 1.1655 0.2074 0.022 Uiso 1 1 calc R . .
C5 C 0.1267(5) 0.6135(6) 0.2455(4) 0.0209(15) Uani 1 1 d . . .
H5 H 0.1280 0.5438 0.2551 0.025 Uiso 1 1 calc R . .
C5A C 0.1276(6) 1.1000(6) 0.1270(4) 0.0216(15) Uani 1 1 d . . .
H5A H 0.1308 1.1606 0.1046 0.026 Uiso 1 1 calc R . .
C6 C 0.1247(5) 0.6453(5) 0.1860(3) 0.0176(14) Uani 1 1 d . . .
H6 H 0.1259 0.5965 0.1550 0.021 Uiso 1 1 calc R . .
C6A C 0.1392(6) 1.0073(5) 0.0990(3) 0.0194(15) Uani 1 1 d . . .
H6A H 0.1487 1.0051 0.0570 0.023 Uiso 1 1 calc R . .

loop_
_atom_site_aniso_label
_atom_site_aniso_U_11
_atom_site_aniso_U_22
_atom_site_aniso_U_33
_atom_site_aniso_U_23
_atom_site_aniso_U_13
_atom_site_aniso_U_12
Br1 0.0245(4) 0.0194(4) 0.0182(4) -0.0046(3) -0.0020(3) 0.0004(3)
Cu1 0.0239(5) 0.0150(4) 0.0103(4) -0.0012(3) 0.0044(3) -0.0018(3)
O1 0.042(4) 0.032(3) 0.009(2) 0.000(2) -0.001(2) 0.004(3)
N1 0.018(3) 0.013(3) 0.015(3) 0.002(2) 0.001(2) 0.001(2)
O1A 0.033(3) 0.024(3) 0.009(2) -0.007(2) -0.002(2) -0.003(2)
N1A 0.018(3) 0.019(3) 0.007(3) 0.002(2) 0.002(2) -0.002(2)
C2 0.015(3) 0.016(3) 0.011(3) 0.000(2) 0.004(2) 0.001(2)
C2A 0.015(3) 0.019(3) 0.007(3) -0.002(2) 0.003(2) -0.001(2)
C3 0.015(3) 0.029(4) 0.014(3) 0.003(3) 0.004(3) 0.004(3)
C3A 0.012(3) 0.019(3) 0.012(3) -0.005(3) -0.001(2) -0.002(2)
C4 0.021(4) 0.033(4) 0.017(4) 0.010(3) 0.000(3) 0.006(3)
C4A 0.017(3) 0.015(3) 0.022(4) -0.003(3) -0.002(3) 0.002(3)
C5 0.016(3) 0.018(3) 0.029(4) 0.009(3) 0.004(3) 0.003(3)
C5A 0.023(4) 0.019(4) 0.022(4) 0.003(3) 0.003(3) 0.000(3)
C6 0.017(3) 0.014(3) 0.022(4) -0.002(3) 0.001(3) -0.003(3)
C6A 0.024(4) 0.018(3) 0.016(3) 0.005(3) 0.003(3) 0.001(3)

loop_
_atom_type_symbol
_atom_type_description
_atom_type_scat_dispersion_real
_atom_type_scat_dispersion_imag
_atom_type_scat_source
C C 0.0033 0.0016 'International Tables Vol C Tables 4.2.6.8 and 6.1.1.4'
H H 0.0000 0.0000 'International Tables Vol C Tables 4.2.6.8 and 6.1.1.4'
N N 0.0061 0.0033 'International Tables Vol C Tables 4.2.6.8 and 6.1.1.4'
O O 0.0106 0.0060 'International Tables Vol C Tables 4.2.6.8 and 6.1.1.4'
Cu Cu 0.3201 1.2651 'International Tables Vol C Tables 4.2.6.8 and 6.1.1.4'
Br Br -0.2901 2.4595 'International Tables Vol C Tables 4.2.6.8 and 6.1.1.4'

loop_
_geom_angle_atom_site_label_1
_geom_angle_atom_site_label_2
_geom_angle_atom_site_label_3
_geom_angle
_geom_angle_site_symmetry_1
_geom_angle_site_symmetry_3
_geom_angle_publ_flag
N1A Cu1 O1A 91.7(2) . 6_554 ?
N1A Cu1 N1 81.0(2) . . ?
O1A Cu1 N1 143.9(2) 6_554 . ?
N1A Cu1 Br1 163.69(18) . . ?
O1A Cu1 Br1 97.80(16) 6_554 . ?
N1 Cu1 Br1 98.55(17) . . ?
C6 N1 C2 121.9(6) . . ?
C6 N1 Cu1 121.9(5) . . ?
C2 N1 Cu1 115.4(5) . . ?
C3A O1A Cu1 137.6(5) . 4_465 ?
C6A N1A C2A 122.2(6) . . ?
C6A N1A Cu1 121.0(5) . . ?
C2A N1A Cu1 116.2(5) . . ?
N1 C2 C3 118.3(6) . . ?
N1 C2 C2A 113.9(6) . . ?
C3 C2 C2A 127.7(6) . . ?
N1A C2A C3A 118.9(6) . . ?
N1A C2A C2 112.5(6) . . ?
C3A C2A C2 128.6(6) . . ?
O1 C3 C4 115.9(7) . . ?
O1 C3 C2 124.6(7) . . ?
C4 C3 C2 119.5(7) . . ?
O1A C3A C4A 120.4(6) . . ?
O1A C3A C2A 121.5(6) . . ?
C4A C3A C2A 118.1(6) . . ?
C5 C4 C3 120.4(7) . . ?
C5A C4A C3A 120.4(7) . . ?
C4 C5 C6 118.6(7) . . ?
C4A C5A C6A 119.1(7) . . ?
N1 C6 C5 121.2(7) . . ?
N1A C6A C5A 121.3(7) . . ?

loop_
_geom_bond_atom_site_label_1
_geom_bond_atom_site_label_2
_geom_bond_distance
_geom_bond_site_symmetry_2
_geom_bond_publ_flag
Br1 Cu1 2.3756(11) . ?
Cu1 N1A 1.972(6) . ?
Cu1 O1A 1.977(5) 6_554 ?
Cu1 N1 1.985(6) . ?
O1 C3 1.332(9) . ?
N1 C6 1.336(9) . ?
N1 C2 1.367(9) . ?
O1A C3A 1.322(8) . ?
O1A Cu1 1.977(5) 4_465 ?
N1A C6A 1.323(9) . ?
N1A C2A 1.378(8) . ?
C2 C3 1.412(9) . ?
C2 C2A 1.477(9) . ?
C2A C3A 1.417(9) . ?
C3 C4 1.396(11) . ?
C3A C4A 1.415(10) . ?
C4 C5 1.370(12) . ?
C4A C5A 1.379(10) . ?
C5 C6 1.400(10) . ?
C5A C6A 1.390(11) . ?
